data_4088600
loop_
_publ_author_name
'Zhu, Xiancui'
'Li, Yang'
'Wei, Yun'
'Wang, Shaowu'
'Zhou, Shuangliu'
'Zhang, Lijun'

_publ_section_title
;
 Reactivity of 3-Imino-Functionalized Indoles with Rare-Earth-Metal
 Amides: Unexpected Substituent Effects on C--H Activation Pathways and
 Assembly of Rare-Earth-Metal Complexes
;
_journal_issue 11
_journal_name_full Organometallics
_journal_page_first 1838
_journal_paper_doi 10.1021/acs.organomet.6b00221
_journal_volume 35
_journal_year 2016
_chemical_formula_sum 'C68 H108 Cl2 Li2 N6 O6 Si4 Yb2'
_chemical_formula_weight 1648.82
_space_group_IT_number 56
_space_group_name_Hall '-P 2ab 2ac'
_space_group_name_H-M_alt 'P c c n'
_symmetry_cell_setting orthorhombic
_symmetry_space_group_name_H-M 'P c c n'
_atom_sites_solution_hydrogens geom
_atom_sites_solution_primary direct
_atom_sites_solution_secondary difmap
_audit_creation_method SHELXL-97
_cell_angle_alpha 90.00
_cell_angle_beta 90.00
_cell_angle_gamma 90.00
_cell_formula_units_Z 4
_cell_length_a 17.9411(11)
_cell_length_b 18.2590(11)
_cell_length_c 24.3816(15)
_cell_measurement_reflns_used 6152
_cell_measurement_temperature 293(2)
_cell_measurement_theta_max 20.47
_cell_measurement_theta_min 2.27
_cell_volume 7987.1(8)
_computing_structure_refinement 'SHELXL-97 (Sheldrick, 1997)'
_computing_structure_solution 'SHELXS-97 (Sheldrick, 1990)'
_diffrn_ambient_temperature 293(2)
_diffrn_measured_fraction_theta_full 0.996
_diffrn_measured_fraction_theta_max 0.996
_diffrn_measurement_device_type CCD
_diffrn_measurement_method 'phi and omega scans'
_diffrn_radiation_monochromator graphite
_diffrn_radiation_source 'fine-focus sealed tube'
_diffrn_radiation_type MoK\a
_diffrn_radiation_wavelength 0.71073
_diffrn_reflns_av_R_equivalents 0.1363
_diffrn_reflns_av_sigmaI/netI 0.1195
_diffrn_reflns_limit_h_max 23
_diffrn_reflns_limit_h_min -23
_diffrn_reflns_limit_k_max 23
_diffrn_reflns_limit_k_min -21
_diffrn_reflns_limit_l_max 31
_diffrn_reflns_limit_l_min -29
_diffrn_reflns_number 65837
_diffrn_reflns_theta_full 27.47
_diffrn_reflns_theta_max 27.47
_diffrn_reflns_theta_min 1.67
_exptl_absorpt_coefficient_mu 2.502
_exptl_absorpt_correction_T_max 0.7704
_exptl_absorpt_correction_T_min 0.7368
_exptl_absorpt_correction_type multi-scan
_exptl_absorpt_process_details sadabs
_exptl_crystal_colour colorless
_exptl_crystal_density_diffrn 1.371
_exptl_crystal_density_method 'not measured'
_exptl_crystal_description Block
_exptl_crystal_F_000 3368
_exptl_crystal_size_max 0.13
_exptl_crystal_size_mid 0.12
_exptl_crystal_size_min 0.11
_refine_diff_density_max 1.546
_refine_diff_density_min -0.744
_refine_diff_density_rms 0.119
_refine_ls_extinction_method none
_refine_ls_goodness_of_fit_ref 0.917
_refine_ls_hydrogen_treatment mixed
_refine_ls_matrix_type full
_refine_ls_number_parameters 503
_refine_ls_number_reflns 9118
_refine_ls_number_restraints 497
_refine_ls_restrained_S_all 0.917
_refine_ls_R_factor_all 0.1812
_refine_ls_R_factor_gt 0.0697
_refine_ls_shift/su_max 0.007
_refine_ls_shift/su_mean 0.000
_refine_ls_structure_factor_coef Fsqd
_refine_ls_weighting_details 'calc w=1/[\s^2^(Fo^2^)+(0.0935P)^2^+0.0000P] where P=(Fo^2^+2Fc^2^)/3'
_refine_ls_weighting_scheme calc
_refine_ls_wR_factor_gt 0.1488
_refine_ls_wR_factor_ref 0.1910
_reflns_number_gt 3982
_reflns_number_total 9118
_reflns_threshold_expression >2sigma(I)
_cod_data_source_file om6b00221_si_002.cif
_cod_data_source_block 140217a
_cod_original_sg_symbol_H-M Pccn
_cod_database_code 4088600

loop_
_symmetry_equiv_pos_as_xyz
'x, y, z'
'-x+1/2, -y+1/2, z'
'x+1/2, -y, -z+1/2'
'-x, y+1/2, -z+1/2'
'-x, -y, -z'
'x-1/2, y-1/2, -z'
'-x-1/2, y, z-1/2'
'x, -y-1/2, z-1/2'

loop_
_atom_site_label
_atom_site_type_symbol
_atom_site_fract_x
_atom_site_fract_y
_atom_site_fract_z
_atom_site_U_iso_or_equiv
_atom_site_adp_type
_atom_site_occupancy
_atom_site_symmetry_multiplicity
_atom_site_calc_flag
_atom_site_refinement_flags
_atom_site_disorder_assembly
_atom_site_disorder_group
C1 C 0.7263(5) 0.8451(5) 0.6280(4) 0.0461(17) Uani 1 1 d U . .
H1 H 0.7371 0.8140 0.5988 0.055 Uiso 1 1 calc R . .
C2 C 0.7784(5) 0.8644(5) 0.6662(4) 0.0458(16) Uani 1 1 d U . .
C3 C 0.7392(5) 0.9142(5) 0.7021(4) 0.0500(19) Uani 1 1 d U . .
C4 C 0.7567(6) 0.9521(6) 0.7492(4) 0.071(3) Uani 1 1 d U . .
H4 H 0.8044 0.9484 0.7639 0.086 Uiso 1 1 calc R . .
C5 C 0.7045(6) 0.9955(6) 0.7748(5) 0.081(3) Uani 1 1 d U . .
H5 H 0.7173 1.0214 0.8063 0.097 Uiso 1 1 calc R . .
C6 C 0.6338(7) 1.0005(6) 0.7542(5) 0.083(3) Uani 1 1 d U . .
H6 H 0.5993 1.0299 0.7722 0.100 Uiso 1 1 calc R . .
C7 C 0.6121(6) 0.9640(5) 0.7078(5) 0.070(3) Uani 1 1 d U . .
H7 H 0.5642 0.9693 0.6938 0.083 Uiso 1 1 calc R . .
C8 C 0.6640(5) 0.9186(5) 0.6823(4) 0.0507(19) Uani 1 1 d U . .
C9 C 0.8550(5) 0.8371(5) 0.6745(3) 0.0472(15) Uani 1 1 d U B .
H9 H 0.8868 0.8789 0.6838 0.057 Uiso 1 1 calc R . .
C10 C 0.8950(5) 0.8392(5) 0.5781(4) 0.0499(17) Uani 1 1 d U C .
C11 C 0.9089(6) 0.8032(6) 0.5301(4) 0.061(2) Uani 1 1 d U . .
H11 H 0.9087 0.7523 0.5303 0.073 Uiso 1 1 calc R . .
C12 C 0.9232(6) 0.8386(7) 0.4815(4) 0.076(3) Uani 1 1 d U . .
H12 H 0.9325 0.8107 0.4504 0.091 Uiso 1 1 calc R . .
C13 C 0.9240(6) 0.9133(7) 0.4774(4) 0.077(3) Uani 1 1 d U . .
C14 C 0.9066(7) 0.9507(6) 0.5243(4) 0.080(3) Uani 1 1 d U . .
H14 H 0.9024 1.0014 0.5225 0.097 Uiso 1 1 calc R . .
C15 C 0.8948(6) 0.9165(5) 0.5744(4) 0.064(2) Uani 1 1 d U . .
H15 H 0.8868 0.9445 0.6057 0.077 Uiso 1 1 calc R . .
C16 C 0.9352(8) 0.9541(8) 0.4235(5) 0.116(5) Uani 1 1 d U . .
H16A H 0.8889 0.9556 0.4038 0.175 Uiso 1 1 calc R . .
H16B H 0.9720 0.9292 0.4019 0.175 Uiso 1 1 calc R . .
H16C H 0.9516 1.0031 0.4309 0.175 Uiso 1 1 calc R . .
C17 C 1.0993(5) 0.7520(5) 0.5542(4) 0.0676(13) Uani 1 1 d DU . .
H17A H 1.0698 0.7329 0.5242 0.081 Uiso 0.59(2) 1 calc PR A 1
H17B H 1.1395 0.7181 0.5620 0.081 Uiso 0.59(2) 1 calc PR A 1
H17C H 1.0711 0.7617 0.5211 0.081 Uiso 0.41(2) 1 calc PR A 2
H17D H 1.1175 0.7020 0.5531 0.081 Uiso 0.41(2) 1 calc PR A 2
C18A C 1.1302(14) 0.8286(8) 0.5403(6) 0.078(3) Uani 0.59(2) 1 d PDU A 1
H18A H 1.1773 0.8249 0.5210 0.094 Uiso 0.59(2) 1 calc PR A 1
H18B H 1.0952 0.8558 0.5179 0.094 Uiso 0.59(2) 1 calc PR A 1
C19A C 1.1399(11) 0.8630(9) 0.5926(7) 0.079(3) Uani 0.59(2) 1 d PDU A 1
H19A H 1.1879 0.8505 0.6083 0.095 Uiso 0.59(2) 1 calc PR A 1
H19B H 1.1363 0.9158 0.5894 0.095 Uiso 0.59(2) 1 calc PR A 1
C18B C 1.1647(11) 0.8063(14) 0.5598(10) 0.077(3) Uani 0.41(2) 1 d PDU A 2
H18C H 1.1601 0.8457 0.5333 0.093 Uiso 0.41(2) 1 calc PR A 2
H18D H 1.2119 0.7816 0.5541 0.093 Uiso 0.41(2) 1 calc PR A 2
C19B C 1.1594(8) 0.8339(17) 0.6145(11) 0.081(4) Uani 0.41(2) 1 d PDU A 2
H19C H 1.1786 0.8835 0.6167 0.097 Uiso 0.41(2) 1 calc PR A 2
H19D H 1.1871 0.8032 0.6398 0.097 Uiso 0.41(2) 1 calc PR A 2
C20 C 1.0755(6) 0.8321(6) 0.6277(4) 0.0702(13) Uani 1 1 d DU . .
H20A H 1.0920 0.8237 0.6651 0.084 Uiso 0.59(2) 1 calc PR A 1
H20B H 1.0339 0.8660 0.6283 0.084 Uiso 0.59(2) 1 calc PR A 1
H20C H 1.0666 0.8313 0.6669 0.084 Uiso 0.41(2) 1 calc PR A 2
H20D H 1.0496 0.8734 0.6116 0.084 Uiso 0.41(2) 1 calc PR A 2
C21 C 0.9872(7) 0.8434(7) 0.7816(5) 0.101(4) Uani 1 1 d U B .
H21A H 1.0333 0.8503 0.7622 0.152 Uiso 1 1 calc R . .
H21B H 0.9968 0.8417 0.8203 0.152 Uiso 1 1 calc R . .
H21C H 0.9542 0.8834 0.7736 0.152 Uiso 1 1 calc R . .
C22 C 0.9104(8) 0.7055(7) 0.8210(4) 0.102(4) Uani 1 1 d U B .
H22A H 0.9509 0.6777 0.8362 0.152 Uiso 1 1 calc R . .
H22B H 0.8707 0.6729 0.8110 0.152 Uiso 1 1 calc R . .
H22C H 0.8928 0.7399 0.8478 0.152 Uiso 1 1 calc R . .
C23 C 0.8564(5) 0.7829(5) 0.7230(4) 0.0515(19) Uani 1 1 d U B .
H23A H 0.8334 0.7381 0.7100 0.062 Uiso 1 1 calc R . .
H23B H 0.8232 0.8028 0.7507 0.062 Uiso 1 1 calc R . .
N3 N 0.9999(4) 0.7046(5) 0.7182(3) 0.0642(14) Uani 1 1 d DU B .
Si1 Si 1.08010(18) 0.6618(2) 0.73843(15) 0.0870(11) Uani 1 1 d DU . .
C24A C 1.116(2) 0.605(3) 0.6811(12) 0.123(10) Uani 0.41(4) 1 d PDU B 1
H24A H 1.0764 0.5756 0.6664 0.184 Uiso 0.41(4) 1 calc PR B 1
H24B H 1.1549 0.5732 0.6945 0.184 Uiso 0.41(4) 1 calc PR B 1
H24C H 1.1358 0.6360 0.6529 0.184 Uiso 0.41(4) 1 calc PR B 1
C25A C 1.1543(17) 0.7274(18) 0.755(2) 0.135(10) Uani 0.41(4) 1 d PDU B 1
H25A H 1.1558 0.7648 0.7270 0.203 Uiso 0.41(4) 1 calc PR B 1
H25B H 1.2014 0.7024 0.7557 0.203 Uiso 0.41(4) 1 calc PR B 1
H25C H 1.1446 0.7494 0.7897 0.203 Uiso 0.41(4) 1 calc PR B 1
C26A C 1.070(2) 0.602(2) 0.7982(15) 0.114(9) Uani 0.41(4) 1 d PDU B 1
H26A H 1.0378 0.5614 0.7891 0.170 Uiso 0.41(4) 1 calc PR B 1
H26B H 1.0486 0.6289 0.8281 0.170 Uiso 0.41(4) 1 calc PR B 1
H26C H 1.1179 0.5833 0.8088 0.170 Uiso 0.41(4) 1 calc PR B 1
C24B C 1.1434(17) 0.646(2) 0.6801(9) 0.132(9) Uani 0.59(4) 1 d PDU B 2
H24D H 1.1157 0.6268 0.6497 0.199 Uiso 0.59(4) 1 calc PR B 2
H24E H 1.1813 0.6118 0.6906 0.199 Uiso 0.59(4) 1 calc PR B 2
H24F H 1.1662 0.6915 0.6697 0.199 Uiso 0.59(4) 1 calc PR B 2
C25B C 1.1344(16) 0.7154(16) 0.7883(16) 0.132(9) Uani 0.59(4) 1 d PDU B 2
H25D H 1.1070 0.7193 0.8220 0.198 Uiso 0.59(4) 1 calc PR B 2
H25E H 1.1435 0.7634 0.7738 0.198 Uiso 0.59(4) 1 calc PR B 2
H25F H 1.1811 0.6913 0.7951 0.198 Uiso 0.59(4) 1 calc PR B 2
C26B C 1.0626(15) 0.5743(13) 0.7743(14) 0.109(8) Uani 0.59(4) 1 d PDU B 2
H26D H 1.0380 0.5409 0.7498 0.164 Uiso 0.59(4) 1 calc PR B 2
H26E H 1.0315 0.5829 0.8056 0.164 Uiso 0.59(4) 1 calc PR B 2
H26F H 1.1091 0.5536 0.7860 0.164 Uiso 0.59(4) 1 calc PR B 2
C27 C 0.7765(8) 0.6301(9) 0.4754(5) 0.149(3) Uani 1 1 d DU . .
H27A H 0.7794 0.6830 0.4781 0.179 Uiso 0.73(2) 1 calc PR C 1
H27B H 0.7339 0.6137 0.4966 0.179 Uiso 0.73(2) 1 calc PR C 1
H27C H 0.7594 0.6685 0.4998 0.179 Uiso 0.27(2) 1 calc PR C 2
H27D H 0.7377 0.5933 0.4728 0.179 Uiso 0.27(2) 1 calc PR C 2
C30 C 0.8832(8) 0.5834(9) 0.4489(5) 0.152(3) Uani 1 1 d DU . .
H30A H 0.9130 0.5398 0.4546 0.182 Uiso 0.73(2) 1 calc PR C 1
H30B H 0.9164 0.6239 0.4407 0.182 Uiso 0.73(2) 1 calc PR C 1
H30C H 0.8813 0.5313 0.4412 0.182 Uiso 0.27(2) 1 calc PR C 2
H30D H 0.9348 0.5970 0.4549 0.182 Uiso 0.27(2) 1 calc PR C 2
C31 C 0.7718(7) 0.4445(7) 0.5890(8) 0.150(3) Uani 1 1 d DU . .
H31A H 0.7457 0.4197 0.5595 0.180 Uiso 0.219(17) 1 calc PR D 1
H31B H 0.7437 0.4879 0.5990 0.180 Uiso 0.219(17) 1 calc PR D 1
H31C H 0.7361 0.4565 0.5605 0.180 Uiso 0.781(17) 1 calc PR D 2
H31D H 0.7584 0.4713 0.6219 0.180 Uiso 0.781(17) 1 calc PR D 2
C28A C 0.7678(10) 0.6086(17) 0.4189(6) 0.157(4) Uani 0.73(2) 1 d PDU C 1
H28A H 0.7248 0.5768 0.4148 0.188 Uiso 0.73(2) 1 calc PR C 1
H28B H 0.7607 0.6514 0.3959 0.188 Uiso 0.73(2) 1 calc PR C 1
C29A C 0.8320(11) 0.5722(15) 0.4044(5) 0.155(4) Uani 0.73(2) 1 d PDU C 1
H29A H 0.8521 0.5920 0.3706 0.186 Uiso 0.73(2) 1 calc PR C 1
H29B H 0.8222 0.5204 0.3993 0.186 Uiso 0.73(2) 1 calc PR C 1
C28B C 0.7918(19) 0.660(3) 0.4221(11) 0.153(4) Uani 0.27(2) 1 d PDU C 2
H28C H 0.7499 0.6519 0.3976 0.184 Uiso 0.27(2) 1 calc PR C 2
H28D H 0.8014 0.7121 0.4244 0.184 Uiso 0.27(2) 1 calc PR C 2
C29B C 0.854(2) 0.623(3) 0.4035(9) 0.154(4) Uani 0.27(2) 1 d PDU C 2
H29C H 0.8906 0.6578 0.3899 0.185 Uiso 0.27(2) 1 calc PR C 2
H29D H 0.8406 0.5902 0.3740 0.185 Uiso 0.27(2) 1 calc PR C 2
C32A C 0.7787(14) 0.399(3) 0.6335(17) 0.153(4) Uani 0.219(17) 1 d PDU C 1
H32A H 0.7724 0.4261 0.6673 0.184 Uiso 0.219(17) 1 calc PR D 1
H32B H 0.7415 0.3604 0.6321 0.184 Uiso 0.219(17) 1 calc PR D 1
C33A C 0.8494(16) 0.369(3) 0.631(2) 0.151(4) Uani 0.219(17) 1 d PDU C 1
H33A H 0.8477 0.3212 0.6140 0.181 Uiso 0.219(17) 1 calc PR D 1
H33B H 0.8705 0.3649 0.6671 0.181 Uiso 0.219(17) 1 calc PR D 1
C34A C 0.8913(12) 0.416(3) 0.599(2) 0.142(3) Uani 0.219(17) 1 d PDU C 1
H34A H 0.9253 0.4435 0.6226 0.171 Uiso 0.219(17) 1 calc PR D 1
H34B H 0.9204 0.3885 0.5730 0.171 Uiso 0.219(17) 1 calc PR D 1
C32B C 0.7706(9) 0.3710(8) 0.5993(12) 0.155(4) Uani 0.781(17) 1 d PDU C 2
H32C H 0.7678 0.3620 0.6384 0.186 Uiso 0.781(17) 1 calc PR D 2
H32D H 0.7276 0.3486 0.5819 0.186 Uiso 0.781(17) 1 calc PR D 2
C33B C 0.8353(10) 0.3419(6) 0.5782(11) 0.154(4) Uani 0.781(17) 1 d PDU C 2
H33C H 0.8252 0.3169 0.5439 0.185 Uiso 0.781(17) 1 calc PR D 2
H33D H 0.8566 0.3070 0.6038 0.185 Uiso 0.781(17) 1 calc PR D 2
C34B C 0.8835(9) 0.3987(7) 0.5698(11) 0.147(3) Uani 0.781(17) 1 d PDU C 2
H34C H 0.9221 0.3985 0.5977 0.176 Uiso 0.781(17) 1 calc PR D 2
H34D H 0.9071 0.3940 0.5342 0.176 Uiso 0.781(17) 1 calc PR D 2
Cl1 Cl 0.99871(17) 0.59930(18) 0.56834(14) 0.0965(10) Uani 1 1 d U C .
Li1 Li 0.8708(11) 0.5631(10) 0.5660(7) 0.077(2) Uani 1 1 d U . .
N1 N 0.6562(4) 0.8751(4) 0.6357(3) 0.0548(17) Uani 1 1 d U . .
N2 N 0.8873(4) 0.8005(4) 0.6265(3) 0.0531(13) Uani 1 1 d U . .
O1 O 1.0538(3) 0.7637(4) 0.6022(3) 0.0694(13) Uani 1 1 d DU A .
O2 O 0.8410(6) 0.5990(6) 0.4959(3) 0.132(2) Uani 1 1 d DU C .
O3 O 0.8433(5) 0.4636(5) 0.5724(5) 0.136(3) Uani 1 1 d DU C .
Si2 Si 0.94312(16) 0.75529(18) 0.75935(11) 0.0624(7) Uani 1 1 d U . .
Yb1 Yb 0.95026(2) 0.69885(2) 0.636636(17) 0.05251(17) Uani 1 1 d U . .

loop_
_atom_site_aniso_label
_atom_site_aniso_U_11
_atom_site_aniso_U_22
_atom_site_aniso_U_33
_atom_site_aniso_U_23
_atom_site_aniso_U_13
_atom_site_aniso_U_12
C1 0.048(3) 0.030(5) 0.061(5) 0.006(3) -0.007(3) 0.003(3)
C2 0.041(3) 0.046(5) 0.050(4) 0.007(3) 0.001(2) -0.002(3)
C3 0.045(3) 0.050(6) 0.055(5) 0.002(3) 0.000(3) 0.001(3)
C4 0.056(5) 0.086(8) 0.072(6) -0.023(5) -0.001(4) -0.001(5)
C5 0.072(6) 0.076(8) 0.094(7) -0.034(5) 0.002(5) 0.000(6)
C6 0.074(5) 0.064(7) 0.112(8) -0.031(6) -0.001(5) 0.016(6)
C7 0.052(4) 0.051(7) 0.105(8) -0.016(5) -0.003(4) 0.010(4)
C8 0.047(3) 0.036(5) 0.069(5) 0.003(3) -0.004(3) 0.005(4)
C9 0.042(3) 0.044(4) 0.056(2) 0.004(2) 0.000(3) -0.001(3)
C10 0.033(5) 0.060(3) 0.057(3) 0.004(2) 0.003(4) 0.000(4)
C11 0.064(6) 0.066(4) 0.052(3) 0.002(3) -0.005(5) 0.000(6)
C12 0.090(8) 0.087(4) 0.050(3) 0.008(4) -0.005(5) 0.009(7)
C13 0.081(8) 0.089(4) 0.060(4) 0.016(3) -0.002(6) -0.025(7)
C14 0.103(9) 0.068(4) 0.071(4) 0.014(3) -0.005(7) -0.015(7)
C15 0.064(6) 0.059(3) 0.068(4) 0.004(3) 0.012(5) -0.008(5)
C16 0.156(14) 0.121(9) 0.073(5) 0.034(6) 0.003(8) -0.045(10)
C17 0.0657(15) 0.0694(16) 0.0678(15) 0.0021(9) 0.0054(9) -0.0017(10)
C18A 0.075(6) 0.079(4) 0.081(4) 0.011(4) 0.012(4) -0.009(5)
C19A 0.076(5) 0.071(5) 0.091(5) 0.005(4) 0.004(4) -0.014(4)
C18B 0.068(5) 0.079(6) 0.086(6) 0.016(4) 0.016(4) -0.010(4)
C19B 0.070(4) 0.075(10) 0.097(8) -0.001(7) 0.002(7) -0.018(6)
C20 0.0692(15) 0.0701(14) 0.0712(16) 0.0011(9) 0.0012(10) -0.0027(9)
C21 0.089(8) 0.106(6) 0.109(9) -0.030(5) -0.037(7) 0.000(5)
C22 0.116(10) 0.119(9) 0.069(6) 0.035(5) 0.017(4) 0.052(6)
C23 0.038(3) 0.056(5) 0.061(3) 0.012(3) 0.006(2) 0.003(3)
N3 0.041(3) 0.082(4) 0.0703(15) 0.0061(17) -0.0063(14) 0.013(2)
Si1 0.0503(17) 0.114(3) 0.097(2) 0.019(2) -0.0085(15) 0.0272(17)
C24A 0.09(2) 0.16(2) 0.123(11) 0.015(12) 0.016(13) 0.072(15)
C25A 0.049(12) 0.168(15) 0.19(3) 0.028(15) -0.040(18) 0.007(8)
C26A 0.104(16) 0.13(2) 0.106(14) 0.035(13) -0.011(15) 0.050(15)
C24B 0.089(15) 0.16(2) 0.146(10) 0.044(12) 0.035(9) 0.077(16)
C25B 0.065(15) 0.156(15) 0.17(2) 0.000(15) -0.061(13) 0.027(11)
C26B 0.099(14) 0.114(11) 0.114(18) 0.031(12) -0.006(14) 0.046(9)
C27 0.160(7) 0.215(9) 0.072(5) -0.033(5) -0.008(4) 0.028(7)
C30 0.166(7) 0.221(8) 0.068(4) -0.036(5) -0.003(4) 0.031(7)
C31 0.122(5) 0.078(4) 0.250(8) -0.038(5) 0.054(7) -0.030(4)
C28A 0.171(8) 0.228(10) 0.071(5) -0.031(7) -0.014(5) 0.026(8)
C29A 0.178(8) 0.225(10) 0.062(4) -0.033(6) -0.004(5) 0.024(8)
C28B 0.166(9) 0.220(10) 0.073(6) -0.032(6) -0.008(6) 0.026(8)
C29B 0.169(9) 0.222(10) 0.072(5) -0.032(6) -0.005(5) 0.027(9)
C32A 0.135(7) 0.078(6) 0.247(9) -0.040(6) 0.054(7) -0.025(6)
C33A 0.134(7) 0.075(5) 0.244(9) -0.040(5) 0.054(7) -0.026(5)
C34A 0.131(6) 0.057(5) 0.239(9) -0.040(6) 0.049(7) -0.017(5)
C32B 0.138(7) 0.079(5) 0.247(9) -0.036(6) 0.054(7) -0.025(4)
C33B 0.142(7) 0.078(3) 0.242(9) -0.038(6) 0.053(7) -0.023(4)
C34B 0.131(6) 0.074(4) 0.235(9) -0.042(6) 0.049(7) -0.018(4)
Cl1 0.0676(18) 0.0895(18) 0.132(2) -0.0444(17) 0.0407(16) -0.0031(14)
Li1 0.075(3) 0.078(3) 0.078(4) -0.028(3) 0.027(4) -0.012(3)
N1 0.048(3) 0.056(5) 0.061(4) 0.003(3) -0.009(3) 0.009(3)
N2 0.048(3) 0.057(2) 0.054(2) 0.0019(18) -0.002(2) 0.005(2)
O1 0.052(2) 0.074(3) 0.082(3) -0.002(2) 0.012(2) -0.0066(19)
O2 0.151(5) 0.178(6) 0.069(3) -0.048(3) -0.009(3) 0.014(5)
O3 0.110(5) 0.076(3) 0.222(7) -0.051(3) 0.040(5) -0.023(3)
Si2 0.0548(16) 0.079(2) 0.0536(13) 0.0024(13) -0.0084(12) 0.0110(14)
Yb1 0.0419(2) 0.0565(3) 0.0591(3) -0.0006(2) 0.0060(2) 0.0047(2)

loop_
_atom_type_symbol
_atom_type_description
_atom_type_scat_dispersion_real
_atom_type_scat_dispersion_imag
_atom_type_scat_source
C C 0.0033 0.0016 'International Tables Vol C Tables 4.2.6.8 and 6.1.1.4'
H H 0.0000 0.0000 'International Tables Vol C Tables 4.2.6.8 and 6.1.1.4'
N N 0.0061 0.0033 'International Tables Vol C Tables 4.2.6.8 and 6.1.1.4'
Si Si 0.0817 0.0704 'International Tables Vol C Tables 4.2.6.8 and 6.1.1.4'
Yb Yb -0.3850 5.5486 'International Tables Vol C Tables 4.2.6.8 and 6.1.1.4'
Li Li -0.0003 0.0001 'International Tables Vol C Tables 4.2.6.8 and 6.1.1.4'
Cl Cl 0.1484 0.1585 'International Tables Vol C Tables 4.2.6.8 and 6.1.1.4'
O O 0.0106 0.0060 'International Tables Vol C Tables 4.2.6.8 and 6.1.1.4'

loop_
_geom_angle_atom_site_label_1
_geom_angle_atom_site_label_2
_geom_angle_atom_site_label_3
_geom_angle
_geom_angle_site_symmetry_1
_geom_angle_site_symmetry_3
C2 C1 N1 115.2(8) . .
C2 C1 H1 122.4 . .
N1 C1 H1 122.4 . .
C1 C2 C3 104.0(8) . .
C1 C2 C9 130.0(8) . .
C3 C2 C9 125.7(8) . .
C4 C3 C8 117.8(9) . .
C4 C3 C2 135.2(9) . .
C8 C3 C2 106.9(8) . .
C5 C4 C3 120.9(10) . .
C5 C4 H4 119.6 . .
C3 C4 H4 119.6 . .
C6 C5 C4 120.1(11) . .
C6 C5 H5 119.9 . .
C4 C5 H5 119.9 . .
C7 C6 C5 122.4(11) . .
C7 C6 H6 118.8 . .
C5 C6 H6 118.8 . .
C6 C7 C8 117.9(10) . .
C6 C7 H7 121.1 . .
C8 C7 H7 121.1 . .
N1 C8 C7 129.5(9) . .
N1 C8 C3 109.7(8) . .
C7 C8 C3 120.8(9) . .
N1 C8 Yb1 42.5(4) . 2_665
C7 C8 Yb1 97.3(6) . 2_665
C3 C8 Yb1 133.5(6) . 2_665
N2 C9 C2 114.4(7) . .
N2 C9 C23 108.3(7) . .
C2 C9 C23 109.7(7) . .
N2 C9 H9 108.1 . .
C2 C9 H9 108.1 . .
C23 C9 H9 108.1 . .
N2 C10 C15 124.4(9) . .
N2 C10 C11 120.3(9) . .
C15 C10 C11 115.2(9) . .
C12 C11 C10 123.2(10) . .
C12 C11 H11 118.4 . .
C10 C11 H11 118.4 . .
C11 C12 C13 122.3(11) . .
C11 C12 H12 118.8 . .
C13 C12 H12 118.8 . .
C14 C13 C12 115.7(10) . .
C14 C13 C16 120.4(12) . .
C12 C13 C16 123.6(11) . .
C13 C14 C15 123.0(11) . .
C13 C14 H14 118.5 . .
C15 C14 H14 118.5 . .
C14 C15 C10 120.3(10) . .
C14 C15 H15 119.8 . .
C10 C15 H15 119.8 . .
C13 C16 H16A 109.5 . .
C13 C16 H16B 109.5 . .
H16A C16 H16B 109.5 . .
C13 C16 H16C 109.5 . .
H16A C16 H16C 109.5 . .
H16B C16 H16C 109.5 . .
O1 C17 C18A 104.3(7) . .
O1 C17 C18B 105.4(7) . .
C18A C17 C18B 33.2(11) . .
O1 C17 H17A 110.9 . .
C18A C17 H17A 110.9 . .
C18B C17 H17A 135.6 . .
O1 C17 H17B 110.9 . .
C18A C17 H17B 110.9 . .
C18B C17 H17B 80.1 . .
H17A C17 H17B 108.9 . .
O1 C17 H17C 110.7 . .
C18A C17 H17C 80.7 . .
C18B C17 H17C 110.7 . .
H17A C17 H17C 31.8 . .
H17B C17 H17C 131.9 . .
O1 C17 H17D 110.7 . .
C18A C17 H17D 136.7 . .
C18B C17 H17D 110.7 . .
H17A C17 H17D 79.7 . .
H17B C17 H17D 32.3 . .
H17C C17 H17D 108.8 . .
C19A C18A C17 104.2(7) . .
C19A C18A H18A 110.9 . .
C17 C18A H18A 110.9 . .
C19A C18A H18B 110.9 . .
C17 C18A H18B 110.9 . .
H18A C18A H18B 108.9 . .
C20 C19A C18A 104.0(7) . .
C20 C19A H19A 111.0 . .
C18A C19A H19A 111.0 . .
C20 C19A H19B 111.0 . .
C18A C19A H19B 111.0 . .
H19A C19A H19B 109.0 . .
C17 C18B C19B 105.0(8) . .
C17 C18B H18C 110.7 . .
C19B C18B H18C 110.8 . .
C17 C18B H18D 110.8 . .
C19B C18B H18D 110.8 . .
H18C C18B H18D 108.8 . .
C18B C19B C20 104.6(8) . .
C18B C19B H19C 110.8 . .
C20 C19B H19C 110.8 . .
C18B C19B H19D 110.8 . .
C20 C19B H19D 110.8 . .
H19C C19B H19D 108.9 . .
O1 C20 C19A 106.1(7) . .
O1 C20 C19B 101.1(9) . .
C19A C20 C19B 31.3(11) . .
O1 C20 H20A 110.5 . .
C19A C20 H20A 110.5 . .
C19B C20 H20A 84.3 . .
O1 C20 H20B 110.5 . .
C19A C20 H20B 110.5 . .
C19B C20 H20B 137.9 . .
H20A C20 H20B 108.7 . .
O1 C20 H20C 111.6 . .
C19A C20 H20C 132.5 . .
C19B C20 H20C 111.6 . .
H20A C20 H20C 28.6 . .
H20B C20 H20C 82.3 . .
O1 C20 H20D 111.6 . .
C19A C20 H20D 81.3 . .
C19B C20 H20D 111.6 . .
H20A C20 H20D 130.5 . .
H20B C20 H20D 30.7 . .
H20C C20 H20D 109.4 . .
Si2 C21 H21A 109.5 . .
Si2 C21 H21B 109.5 . .
H21A C21 H21B 109.5 . .
Si2 C21 H21C 109.5 . .
H21A C21 H21C 109.5 . .
H21B C21 H21C 109.5 . .
Si2 C22 H22A 109.5 . .
Si2 C22 H22B 109.5 . .
H22A C22 H22B 109.5 . .
Si2 C22 H22C 109.5 . .
H22A C22 H22C 109.5 . .
H22B C22 H22C 109.5 . .
C9 C23 Si2 123.6(6) . .
C9 C23 H23A 106.4 . .
Si2 C23 H23A 106.4 . .
C9 C23 H23B 106.4 . .
Si2 C23 H23B 106.4 . .
H23A C23 H23B 106.5 . .
Si1 N3 Si2 125.6(5) . .
Si1 N3 Yb1 125.7(4) . .
Si2 N3 Yb1 108.6(4) . .
N3 Si1 C25A 112.0(12) . .
N3 Si1 C26A 114.7(12) . .
C25A Si1 C26A 107.0(13) . .
N3 Si1 C24A 109.4(11) . .
C25A Si1 C24A 106.0(13) . .
C26A Si1 C24A 107.3(14) . .
N3 Si1 C25B 113.1(9) . .
C25A Si1 C25B 29.1(14) . .
C26A Si1 C25B 81.1(15) . .
C24A Si1 C25B 127.6(15) . .
N3 Si1 C24B 111.6(9) . .
C25A Si1 C24B 79.6(15) . .
C26A Si1 C24B 125.6(16) . .
C24A Si1 C24B 28.1(14) . .
C25B Si1 C24B 105.4(11) . .
N3 Si1 C26B 112.8(9) . .
C25A Si1 C26B 125.9(15) . .
C26A Si1 C26B 24.5(14) . .
C24A Si1 C26B 86.0(16) . .
C25B Si1 C26B 103.7(10) . .
C24B Si1 C26B 109.6(11) . .
Si1 C24A H24A 109.5 . .
Si1 C24A H24B 109.5 . .
H24A C24A H24B 109.5 . .
Si1 C24A H24C 109.5 . .
H24A C24A H24C 109.5 . .
H24B C24A H24C 109.5 . .
Si1 C25A H25A 109.5 . .
Si1 C25A H25B 109.5 . .
H25A C25A H25B 109.5 . .
Si1 C25A H25C 109.5 . .
H25A C25A H25C 109.5 . .
H25B C25A H25C 109.5 . .
Si1 C26A H26A 109.5 . .
Si1 C26A H26B 109.5 . .
H26A C26A H26B 109.5 . .
Si1 C26A H26C 109.5 . .
H26A C26A H26C 109.5 . .
H26B C26A H26C 109.5 . .
Si1 C24B H24D 109.5 . .
Si1 C24B H24E 109.5 . .
H24D C24B H24E 109.5 . .
Si1 C24B H24F 109.5 . .
H24D C24B H24F 109.5 . .
H24E C24B H24F 109.5 . .
Si1 C25B H25D 109.5 . .
Si1 C25B H25E 109.5 . .
H25D C25B H25E 109.5 . .
Si1 C25B H25F 109.5 . .
H25D C25B H25F 109.5 . .
H25E C25B H25F 109.5 . .
Si1 C26B H26D 109.5 . .
Si1 C26B H26E 109.5 . .
H26D C26B H26E 109.5 . .
Si1 C26B H26F 109.5 . .
H26D C26B H26F 109.5 . .
H26E C26B H26F 109.5 . .
O2 C27 C28B 108.8(11) . .
O2 C27 C28A 109.0(9) . .
C28B C27 C28A 42(2) . .
O2 C27 H27A 109.9 . .
C28B C27 H27A 70.9 . .
C28A C27 H27A 109.9 . .
O2 C27 H27B 109.9 . .
C28B C27 H27B 138.6 . .
C28A C27 H27B 109.9 . .
H27A C27 H27B 108.3 . .
O2 C27 H27C 109.9 . .
C28B C27 H27C 109.9 . .
C28A C27 H27C 138.4 . .
H27A C27 H27C 41.8 . .
H27B C27 H27C 69.4 . .
O2 C27 H27D 109.9 . .
C28B C27 H27D 109.9 . .
C28A C27 H27D 70.8 . .
H27A C27 H27D 137.1 . .
H27B C27 H27D 41.9 . .
H27C C27 H27D 108.3 . .
O2 C30 C29B 109.4(10) . .
O2 C30 C29A 107.5(9) . .
C29B C30 C29A 41(3) . .
O2 C30 H30A 110.2 . .
C29B C30 H30A 137.4 . .
C29A C30 H30A 110.2 . .
O2 C30 H30B 110.2 . .
C29B C30 H30B 71.1 . .
C29A C30 H30B 110.2 . .
H30A C30 H30B 108.5 . .
O2 C30 H30C 109.8 . .
C29B C30 H30C 109.8 . .
C29A C30 H30C 72.1 . .
H30A C30 H30C 40.6 . .
H30B C30 H30C 136.7 . .
O2 C30 H30D 109.8 . .
C29B C30 H30D 109.8 . .
C29A C30 H30D 139.7 . .
H30A C30 H30D 70.3 . .
H30B C30 H30D 41.4 . .
H30C C30 H30D 108.2 . .
O3 C31 C32B 108.4(11) . .
O3 C31 C32A 107.4(12) . .
C32B C31 C32A 42(2) . .
O3 C31 H31A 110.2 . .
C32B C31 H31A 70.6 . .
C32A C31 H31A 110.2 . .
O3 C31 H31B 110.2 . .
C32B C31 H31B 138.6 . .
C32A C31 H31B 110.2 . .
H31A C31 H31B 108.5 . .
O3 C31 H31C 110.0 . .
C32B C31 H31C 110.0 . .
C32A C31 H31C 139.7 . .
H31A C31 H31C 41.9 . .
H31B C31 H31C 69.7 . .
O3 C31 H31D 110.0 . .
C32B C31 H31D 110.0 . .
C32A C31 H31D 71.1 . .
H31A C31 H31D 136.9 . .
H31B C31 H31D 41.5 . .
H31C C31 H31D 108.4 . .
C29A C28A C27 106.6(6) . .
C29A C28A H28A 110.4 . .
C27 C28A H28A 110.4 . .
C29A C28A H28B 110.4 . .
C27 C28A H28B 110.4 . .
H28A C28A H28B 108.6 . .
C28A C29A C30 105.8(7) . .
C28A C29A H29A 110.6 . .
C30 C29A H29A 110.6 . .
C28A C29A H29B 110.6 . .
C30 C29A H29B 110.6 . .
H29A C29A H29B 108.7 . .
C29B C28B C27 105.6(8) . .
C29B C28B H28C 110.6 . .
C27 C28B H28C 110.6 . .
C29B C28B H28D 110.6 . .
C27 C28B H28D 110.6 . .
H28C C28B H28D 108.8 . .
C28B C29B C30 106.9(6) . .
C28B C29B H29C 110.3 . .
C30 C29B H29C 110.3 . .
C28B C29B H29D 110.3 . .
C30 C29B H29D 110.3 . .
H29C C29B H29D 108.6 . .
C33A C32A C31 106.3(10) . .
C33A C32A H32A 110.5 . .
C31 C32A H32A 110.5 . .
C33A C32A H32B 110.5 . .
C31 C32A H32B 110.5 . .
H32A C32A H32B 108.7 . .
C32A C33A C34A 106.9(10) . .
C32A C33A H33A 110.4 . .
C34A C33A H33A 110.4 . .
C32A C33A H33B 110.3 . .
C34A C33A H33B 110.3 . .
H33A C33A H33B 108.6 . .
O3 C34A C33A 108.2(12) . .
O3 C34A H34A 110.1 . .
C33A C34A H34A 110.1 . .
O3 C34A H34B 110.1 . .
C33A C34A H34B 110.0 . .
H34A C34A H34B 108.4 . .
C33B C32B C31 107.3(7) . .
C33B C32B H32C 110.2 . .
C31 C32B H32C 110.2 . .
C33B C32B H32D 110.2 . .
C31 C32B H32D 110.3 . .
H32C C32B H32D 108.5 . .
C32B C33B C34B 107.3(7) . .
C32B C33B H33C 110.3 . .
C34B C33B H33C 110.3 . .
C32B C33B H33D 110.3 . .
C34B C33B H33D 110.2 . .
H33C C33B H33D 108.5 . .
O3 C34B C33B 108.2(10) . .
O3 C34B H34C 110.1 . .
C33B C34B H34C 110.1 . .
O3 C34B H34D 110.1 . .
C33B C34B H34D 110.1 . .
H34C C34B H34D 108.4 . .
Li1 Cl1 Yb1 83.6(4) . .
O2 Li1 O3 109.3(10) . .
O2 Li1 N1 118.5(10) . 2_665
O3 Li1 N1 113.0(9) . 2_665
O2 Li1 Cl1 101.3(8) . .
O3 Li1 Cl1 121.0(10) . .
N1 Li1 Cl1 93.1(7) 2_665 .
O2 Li1 Yb1 109.1(8) . .
O3 Li1 Yb1 141.6(10) . .
N1 Li1 Yb1 44.0(4) 2_665 .
Cl1 Li1 Yb1 51.1(3) . .
C8 N1 C1 104.2(7) . .
C8 N1 Li1 112.2(8) . 2_665
C1 N1 Li1 108.3(8) . 2_665
C8 N1 Yb1 113.8(6) . 2_665
C1 N1 Yb1 120.9(6) . 2_665
Li1 N1 Yb1 97.4(6) 2_665 2_665
C10 N2 C9 119.2(8) . .
C10 N2 Yb1 118.6(6) . .
C9 N2 Yb1 120.0(5) . .
C17 O1 C20 108.9(8) . .
C17 O1 Yb1 131.4(5) . .
C20 O1 Yb1 119.4(5) . .
C27 O2 C30 103.8(11) . .
C27 O2 Li1 134.4(10) . .
C30 O2 Li1 120.8(10) . .
C34A O3 C31 106.0(13) . .
C34A O3 C34B 33(3) . .
C31 O3 C34B 106.1(12) . .
C34A O3 Li1 119(2) . .
C31 O3 Li1 120.5(10) . .
C34B O3 Li1 133.0(11) . .
N3 Si2 C23 111.5(4) . .
N3 Si2 C22 113.6(5) . .
C23 Si2 C22 104.8(5) . .
N3 Si2 C21 112.6(5) . .
C23 Si2 C21 105.0(5) . .
C22 Si2 C21 108.7(6) . .
N3 Yb1 N2 105.8(3) . .
N3 Yb1 N1 111.7(3) . 2_665
N2 Yb1 N1 93.8(3) . 2_665
N3 Yb1 O1 88.8(3) . .
N2 Yb1 O1 86.6(3) . .
N1 Yb1 O1 158.4(2) 2_665 .
N3 Yb1 Cl1 118.6(2) . .
N2 Yb1 Cl1 133.62(19) . .
N1 Yb1 Cl1 82.17(18) 2_665 .
O1 Yb1 Cl1 81.96(16) . .
N3 Yb1 C8 88.6(3) . 2_665
N2 Yb1 C8 106.2(3) . 2_665
N1 Yb1 C8 23.7(2) 2_665 2_665
O1 Yb1 C8 167.1(2) . 2_665
Cl1 Yb1 C8 88.20(17) . 2_665
N3 Yb1 Li1 132.9(4) . .
N2 Yb1 Li1 110.6(4) . .
N1 Yb1 Li1 38.5(3) 2_665 .
O1 Yb1 Li1 121.7(3) . .
Cl1 Yb1 Li1 45.3(3) . .
C8 Yb1 Li1 53.3(3) 2_665 .

loop_
_geom_bond_atom_site_label_1
_geom_bond_atom_site_label_2
_geom_bond_distance
_geom_bond_site_symmetry_2
C1 C2 1.367(11) .
C1 N1 1.384(11) .
C1 H1 0.9300 .
C2 C3 1.445(12) .
C2 C9 1.475(12) .
C3 C4 1.377(12) .
C3 C8 1.434(12) .
C4 C5 1.376(13) .
C4 H4 0.9300 .
C5 C6 1.368(15) .
C5 H5 0.9300 .
C6 C7 1.369(13) .
C6 H6 0.9300 .
C7 C8 1.394(12) .
C7 H7 0.9300 .
C8 N1 1.394(10) .
C8 Yb1 3.170(9) 2_665
C9 N2 1.466(10) .
C9 C23 1.543(11) .
C9 H9 0.9800 .
C10 N2 1.381(11) .
C10 C15 1.414(12) .
C10 C11 1.366(12) .
C11 C12 1.372(13) .
C11 H11 0.9300 .
C12 C13 1.369(15) .
C12 H12 0.9300 .
C13 C14 1.368(14) .
C13 C16 1.524(14) .
C14 C15 1.390(13) .
C14 H14 0.9300 .
C15 H15 0.9300 .
C16 H16A 0.9600 .
C16 H16B 0.9600 .
C16 H16C 0.9600 .
C17 O1 1.441(8) .
C17 C18A 1.541(12) .
C17 C18B 1.540(13) .
C17 H17A 0.9700 .
C17 H17B 0.9700 .
C17 H17C 0.9700 .
C17 H17D 0.9700 .
C18A C19A 1.431(17) .
C18A H18A 0.9700 .
C18A H18B 0.9700 .
C19A C20 1.545(12) .
C19A H19A 0.9700 .
C19A H19B 0.9700 .
C18B C19B 1.430(18) .
C18B H18C 0.9700 .
C18B H18D 0.9700 .
C19B C20 1.539(13) .
C19B H19C 0.9700 .
C19B H19D 0.9700 .
C20 O1 1.449(9) .
C20 H20A 0.9700 .
C20 H20B 0.9700 .
C20 H20C 0.9700 .
C20 H20D 0.9700 .
C21 Si2 1.873(12) .
C21 H21A 0.9600 .
C21 H21B 0.9600 .
C21 H21C 0.9600 .
C22 Si2 1.853(11) .
C22 H22A 0.9600 .
C22 H22B 0.9600 .
C22 H22C 0.9600 .
C23 Si2 1.860(9) .
C23 H23A 0.9700 .
C23 H23B 0.9700 .
N3 Si1 1.710(8) .
N3 Si2 1.702(8) .
N3 Yb1 2.182(8) .
Si1 C25A 1.83(2) .
Si1 C26A 1.834(16) .
Si1 C24A 1.859(16) .
Si1 C25B 1.840(18) .
Si1 C24B 1.842(14) .
Si1 C26B 1.848(14) .
C24A H24A 0.9600 .
C24A H24B 0.9600 .
C24A H24C 0.9600 .
C25A H25A 0.9600 .
C25A H25B 0.9600 .
C25A H25C 0.9600 .
C26A H26A 0.9600 .
C26A H26B 0.9600 .
C26A H26C 0.9600 .
C24B H24D 0.9600 .
C24B H24E 0.9600 .
C24B H24F 0.9600 .
C25B H25D 0.9600 .
C25B H25E 0.9600 .
C25B H25F 0.9600 .
C26B H26D 0.9600 .
C26B H26E 0.9600 .
C26B H26F 0.9600 .
C27 O2 1.382(9) .
C27 C28B 1.437(14) .
C27 C28A 1.440(13) .
C27 H27A 0.9700 .
C27 H27B 0.9700 .
C27 H27C 0.9700 .
C27 H27D 0.9700 .
C30 O2 1.403(9) .
C30 C29B 1.425(14) .
C30 C29A 1.435(14) .
C30 H30A 0.9700 .
C30 H30B 0.9700 .
C30 H30C 0.9700 .
C30 H30D 0.9700 .
C31 O3 1.391(9) .
C31 C32B 1.366(13) .
C31 C32A 1.373(15) .
C31 H31A 0.9700 .
C31 H31B 0.9700 .
C31 H31C 0.9700 .
C31 H31D 0.9700 .
C28A C29A 1.376(17) .
C28A H28A 0.9700 .
C28A H28B 0.9700 .
C29A H29A 0.9700 .
C29A H29B 0.9700 .
C28B C29B 1.376(18) .
C28B H28C 0.9700 .
C28B H28D 0.9700 .
C29B H29C 0.9700 .
C29B H29D 0.9700 .
C32A C33A 1.378(18) .
C32A H32A 0.9700 .
C32A H32B 0.9700 .
C33A C34A 1.369(15) .
C33A H33A 0.9700 .
C33A H33B 0.9700 .
C34A O3 1.390(11) .
C34A H34A 0.9700 .
C34A H34B 0.9700 .
C32B C33B 1.375(17) .
C32B H32C 0.9700 .
C32B H32D 0.9700 .
C33B C34B 1.366(14) .
C33B H33C 0.9700 .
C33B H33D 0.9700 .
C34B O3 1.389(10) .
C34B H34C 0.9700 .
C34B H34D 0.9700 .
Cl1 Li1 2.39(2) .
Cl1 Yb1 2.614(3) .
Li1 O2 1.91(2) .
Li1 O3 1.89(2) .
Li1 N1 2.096(18) 2_665
Li1 Yb1 3.337(18) .
N1 Li1 2.096(18) 2_665
N1 Yb1 2.340(8) 2_665
N2 Yb1 2.188(7) .
O1 Yb1 2.358(6) .
Yb1 N1 2.340(8) 2_665
Yb1 C8 3.170(9) 2_665

loop_
_geom_torsion_atom_site_label_1
_geom_torsion_atom_site_label_2
_geom_torsion_atom_site_label_3
_geom_torsion_atom_site_label_4
_geom_torsion
_geom_torsion_site_symmetry_1
_geom_torsion_site_symmetry_4
N1 C1 C2 C3 -1.8(10) . .
N1 C1 C2 C9 172.5(8) . .
C1 C2 C3 C4 177.8(11) . .
C9 C2 C3 C4 3.3(17) . .
C1 C2 C3 C8 1.6(10) . .
C9 C2 C3 C8 -172.9(8) . .
C8 C3 C4 C5 -2.9(16) . .
C2 C3 C4 C5 -178.8(11) . .
C3 C4 C5 C6 1.0(18) . .
C4 C5 C6 C7 -0.4(19) . .
C5 C6 C7 C8 1.9(18) . .
C6 C7 C8 N1 179.2(10) . .
C6 C7 C8 C3 -3.9(15) . .
C6 C7 C8 Yb1 148.2(9) . 2_665
C4 C3 C8 N1 -178.0(8) . .
C2 C3 C8 N1 -1.1(10) . .
C4 C3 C8 C7 4.4(14) . .
C2 C3 C8 C7 -178.6(8) . .
C4 C3 C8 Yb1 -135.8(8) . 2_665
C2 C3 C8 Yb1 41.2(11) . 2_665
C1 C2 C9 N2 19.7(14) . .
C3 C2 C9 N2 -167.2(8) . .
C1 C2 C9 C23 -102.2(11) . .
C3 C2 C9 C23 70.9(11) . .
N2 C10 C11 C12 -174.5(10) . .
C15 C10 C11 C12 1.1(15) . .
C10 C11 C12 C13 -0.4(18) . .
C11 C12 C13 C14 -2.8(18) . .
C11 C12 C13 C16 -176.3(11) . .
C12 C13 C14 C15 5.4(18) . .
C16 C13 C14 C15 179.1(11) . .
C13 C14 C15 C10 -4.9(18) . .
N2 C10 C15 C14 176.8(9) . .
C11 C10 C15 C14 1.4(15) . .
O1 C17 C18A C19A 34.0(17) . .
C18B C17 C18A C19A -62.2(13) . .
C17 C18A C19A C20 -33.8(18) . .
O1 C17 C18B C19B 11(2) . .
C18A C17 C18B C19B 103.7(19) . .
C17 C18B C19B C20 -31(2) . .
C18A C19A C20 O1 22.5(18) . .
C18A C19A C20 C19B 107.3(15) . .
C18B C19B C20 O1 39(2) . .
C18B C19B C20 C19A -63.6(16) . .
N2 C9 C23 Si2 71.8(9) . .
C2 C9 C23 Si2 -162.7(7) . .
Si2 N3 Si1 C25A -69(2) . .
Yb1 N3 Si1 C25A 114(2) . .
Si2 N3 Si1 C26A 53(2) . .
Yb1 N3 Si1 C26A -124(2) . .
Si2 N3 Si1 C24A 173(2) . .
Yb1 N3 Si1 C24A -3(2) . .
Si2 N3 Si1 C25B -37.8(17) . .
Yb1 N3 Si1 C25B 145.4(17) . .
Si2 N3 Si1 C24B -156.5(18) . .
Yb1 N3 Si1 C24B 26.7(18) . .
Si2 N3 Si1 C26B 79.6(15) . .
Yb1 N3 Si1 C26B -97.2(14) . .
O2 C27 C28A C29A -7(2) . .
C28B C27 C28A C29A 90(2) . .
C27 C28A C29A C30 -10(3) . .
O2 C30 C29A C28A 23(2) . .
C29B C30 C29A C28A -76.3(19) . .
O2 C27 C28B C29B 22(4) . .
C28A C27 C28B C29B -76(3) . .
C27 C28B C29B C30 -11(5) . .
O2 C30 C29B C28B -3(5) . .
C29A C30 C29B C28B 92(4) . .
O3 C31 C32A C33A -22(4) . .
C32B C31 C32A C33A 76(4) . .
C31 C32A C33A C34A 22(5) . .
C32A C33A C34A O3 -14(6) . .
O3 C31 C32B C33B -13(3) . .
C32A C31 C32B C33B -108(3) . .
C31 C32B C33B C34B 17(3) . .
C32B C33B C34B O3 -15(3) . .
Yb1 Cl1 Li1 O2 105.5(7) . .
Yb1 Cl1 Li1 O3 -133.6(10) . .
Yb1 Cl1 Li1 N1 -14.3(6) . 2_665
C7 C8 N1 C1 177.3(9) . .
C3 C8 N1 C1 0.1(9) . .
Yb1 C8 N1 C1 -133.7(8) 2_665 .
C7 C8 N1 Li1 60.4(13) . 2_665
C3 C8 N1 Li1 -116.8(9) . 2_665
Yb1 C8 N1 Li1 109.4(8) 2_665 2_665
C7 C8 N1 Yb1 -49.0(11) . 2_665
C3 C8 N1 Yb1 133.8(6) . 2_665
C2 C1 N1 C8 1.1(10) . .
C2 C1 N1 Li1 120.7(9) . 2_665
C2 C1 N1 Yb1 -128.4(7) . 2_665
C15 C10 N2 C9 19.4(13) . .
C11 C10 N2 C9 -165.4(8) . .
C15 C10 N2 Yb1 -143.8(8) . .
C11 C10 N2 Yb1 31.4(11) . .
C2 C9 N2 C10 60.0(11) . .
C23 C9 N2 C10 -177.4(8) . .
C2 C9 N2 Yb1 -137.0(6) . .
C23 C9 N2 Yb1 -14.4(9) . .
C18A C17 O1 C20 -19.6(14) . .
C18B C17 O1 C20 14.8(17) . .
C18A C17 O1 Yb1 153.9(11) . .
C18B C17 O1 Yb1 -171.7(15) . .
C19A C20 O1 C17 -0.8(15) . .
C19B C20 O1 C17 -32.6(17) . .
C19A C20 O1 Yb1 -175.2(11) . .
C19B C20 O1 Yb1 153.0(15) . .
C28B C27 O2 C30 -23(2) . .
C28A C27 O2 C30 21.3(16) . .
C28B C27 O2 Li1 168(3) . .
C28A C27 O2 Li1 -147.0(18) . .
C29B C30 O2 C27 16(3) . .
C29A C30 O2 C27 -27.4(15) . .
C29B C30 O2 Li1 -173(3) . .
C29A C30 O2 Li1 142.9(16) . .
O3 Li1 O2 C27 87.8(16) . .
N1 Li1 O2 C27 -43(2) 2_665 .
Cl1 Li1 O2 C27 -143.4(13) . .
Yb1 Li1 O2 C27 -90.8(15) . .
O3 Li1 O2 C30 -78.9(14) . .
N1 Li1 O2 C30 149.8(12) 2_665 .
Cl1 Li1 O2 C30 49.9(13) . .
Yb1 Li1 O2 C30 102.4(11) . .
C33A C34A O3 C31 1(5) . .
C33A C34A O3 C34B -94(5) . .
C33A C34A O3 Li1 140(4) . .
C32B C31 O3 C34A -31(3) . .
C32A C31 O3 C34A 13(4) . .
C32B C31 O3 C34B 3(2) . .
C32A C31 O3 C34B 48(3) . .
C32B C31 O3 Li1 -169.7(17) . .
C32A C31 O3 Li1 -125(3) . .
C33B C34B O3 C34A 102(3) . .
C33B C34B O3 C31 7(2) . .
C33B C34B O3 Li1 178.9(18) . .
O2 Li1 O3 C34A 142(3) . .
N1 Li1 O3 C34A -84(3) 2_665 .
Cl1 Li1 O3 C34A 25(3) . .
Yb1 Li1 O3 C34A -40(3) . .
O2 Li1 O3 C31 -84.4(15) . .
N1 Li1 O3 C31 49.7(18) 2_665 .
Cl1 Li1 O3 C31 158.6(12) . .
Yb1 Li1 O3 C31 93.5(19) . .
O2 Li1 O3 C34B 105(2) . .
N1 Li1 O3 C34B -121(2) 2_665 .
Cl1 Li1 O3 C34B -12(2) . .
Yb1 Li1 O3 C34B -78(2) . .
Si1 N3 Si2 C23 -173.4(5) . .
Yb1 N3 Si2 C23 3.8(6) . .
Si1 N3 Si2 C22 -55.3(8) . .
Yb1 N3 Si2 C22 122.0(6) . .
Si1 N3 Si2 C21 68.9(8) . .
Yb1 N3 Si2 C21 -113.9(5) . .
C9 C23 Si2 N3 -67.5(8) . .
C9 C23 Si2 C22 169.2(8) . .
C9 C23 Si2 C21 54.7(9) . .
Si1 N3 Yb1 N2 -153.0(5) . .
Si2 N3 Yb1 N2 29.8(5) . .
Si1 N3 Yb1 N1 106.2(5) . 2_665
Si2 N3 Yb1 N1 -71.0(5) . 2_665
Si1 N3 Yb1 O1 -66.8(5) . .
Si2 N3 Yb1 O1 115.9(4) . .
Si1 N3 Yb1 Cl1 13.3(6) . .
Si2 N3 Yb1 Cl1 -163.9(3) . .
Si1 N3 Yb1 C8 100.5(5) . 2_665
Si2 N3 Yb1 C8 -76.7(4) . 2_665
Si1 N3 Yb1 Li1 67.4(7) . .
Si2 N3 Yb1 Li1 -109.8(6) . .
C10 N2 Yb1 N3 133.6(6) . .
C9 N2 Yb1 N3 -29.5(7) . .
C10 N2 Yb1 N1 -112.6(7) . 2_665
C9 N2 Yb1 N1 84.3(6) . 2_665
C10 N2 Yb1 O1 45.8(7) . .
C9 N2 Yb1 O1 -117.3(6) . .
C10 N2 Yb1 Cl1 -29.8(8) . .
C9 N2 Yb1 Cl1 167.2(5) . .
C10 N2 Yb1 C8 -133.2(6) . 2_665
C9 N2 Yb1 C8 63.7(7) . 2_665
C10 N2 Yb1 Li1 -76.9(7) . .
C9 N2 Yb1 Li1 120.0(7) . .
C17 O1 Yb1 N3 134.8(8) . .
C20 O1 Yb1 N3 -52.3(7) . .
C17 O1 Yb1 N2 -119.2(8) . .
C20 O1 Yb1 N2 53.7(7) . .
C17 O1 Yb1 N1 -27.4(12) . 2_665
C20 O1 Yb1 N1 145.5(7) . 2_665
C17 O1 Yb1 Cl1 15.7(8) . .
C20 O1 Yb1 Cl1 -171.4(7) . .
C17 O1 Yb1 C8 56.2(15) . 2_665
C20 O1 Yb1 C8 -130.9(10) . 2_665
C17 O1 Yb1 Li1 -7.1(10) . .
C20 O1 Yb1 Li1 165.8(7) . .
Li1 Cl1 Yb1 N3 123.4(6) . .
Li1 Cl1 Yb1 N2 -74.9(6) . .
Li1 Cl1 Yb1 N1 12.9(5) . 2_665
Li1 Cl1 Yb1 O1 -152.4(5) . .
Li1 Cl1 Yb1 C8 36.0(5) . 2_665
O2 Li1 Yb1 N3 -179.3(6) . .
O3 Li1 Yb1 N3 2.7(17) . .
N1 Li1 Yb1 N3 69.1(8) 2_665 .
Cl1 Li1 Yb1 N3 -90.0(5) . .
O2 Li1 Yb1 N2 42.4(8) . .
O3 Li1 Yb1 N2 -135.5(13) . .
N1 Li1 Yb1 N2 -69.1(6) 2_665 .
Cl1 Li1 Yb1 N2 131.7(4) . .
O2 Li1 Yb1 N1 111.5(11) . 2_665
O3 Li1 Yb1 N1 -66.4(13) . 2_665
Cl1 Li1 Yb1 N1 -159.2(9) . 2_665
O2 Li1 Yb1 O1 -56.6(9) . .
O3 Li1 Yb1 O1 125.4(13) . .
N1 Li1 Yb1 O1 -168.2(4) 2_665 .
Cl1 Li1 Yb1 O1 32.7(6) . .
O2 Li1 Yb1 Cl1 -89.3(8) . .
O3 Li1 Yb1 Cl1 92.8(15) . .
N1 Li1 Yb1 Cl1 159.2(9) 2_665 .
O2 Li1 Yb1 C8 137.8(10) . 2_665
O3 Li1 Yb1 C8 -40.2(12) . 2_665
N1 Li1 Yb1 C8 26.2(4) 2_665 2_665
Cl1 Li1 Yb1 C8 -132.9(6) . 2_665
